data_7020311
loop_
_publ_author_name
'Zhang, Wenjuan'
'Wang, Youhong'
'Sun, Wen-Hua'
'Wang, Lin'
'Redshaw, Carl'

_publ_section_title
;
 Dimethylaluminium aldiminophenolates: synthesis, characterization and
 ring-opening polymerization behavior towards lactides.
;
_journal_issue 38
_journal_name_full 'Dalton transactions (Cambridge, England : 2003)'
_journal_page_first 11587
_journal_page_last 11596
_journal_paper_doi 10.1039/c2dt31215h
_journal_volume 41
_journal_year 2012
_chemical_formula_sum 'C52 H58 Al N O'
_chemical_formula_weight 739.97
_chemical_name_systematic
;
?
;
_space_group_IT_number 2
_symmetry_cell_setting triclinic
_symmetry_space_group_name_Hall '-P 1'
_symmetry_space_group_name_H-M 'P -1'
_atom_sites_solution_hydrogens geom
_atom_sites_solution_primary direct
_atom_sites_solution_secondary difmap
_audit_creation_method SHELXL-97
_cell_angle_alpha 102.93(3)
_cell_angle_beta 90.60(3)
_cell_angle_gamma 94.86(3)
_cell_formula_units_Z 2
_cell_length_a 10.403(2)
_cell_length_b 12.914(3)
_cell_length_c 17.170(3)
_cell_measurement_temperature 173(2)
_cell_measurement_theta_max 27.48
_cell_measurement_theta_min 1.22
_cell_volume 2239.1(8)
_computing_cell_refinement 'CrystalClear (Rigaku Inc., 2007)'
_computing_data_collection 'CrystalClear (Rigaku Inc., 2007)'
_computing_data_reduction 'CrystalClear (Rigaku Inc., 2007)'
_computing_molecular_graphics 'XP in Siemens SHELXTL (Sheldrick, 1994)'
_computing_publication_material 'SHELX97 (Sheldrick, 1997)'
_computing_structure_refinement 'SHELXL-97 (Sheldrick, 1997)'
_computing_structure_solution 'SHELXS-97 (Sheldrick, 1990)'
_diffrn_ambient_temperature 173(2)
_diffrn_measured_fraction_theta_full 0.991
_diffrn_measured_fraction_theta_max 0.991
_diffrn_measurement_device_type 'Saturn724+ CCD'
_diffrn_measurement_method '\w scans at fixed \c = 45\%'
_diffrn_radiation_monochromator graphite
_diffrn_radiation_source 'sealed tube'
_diffrn_radiation_type MoK\a
_diffrn_radiation_wavelength 0.71073
_diffrn_reflns_av_R_equivalents 0.0330
_diffrn_reflns_av_sigmaI/netI 0.0470
_diffrn_reflns_limit_h_max 13
_diffrn_reflns_limit_h_min -13
_diffrn_reflns_limit_k_max 16
_diffrn_reflns_limit_k_min -16
_diffrn_reflns_limit_l_max 22
_diffrn_reflns_limit_l_min -22
_diffrn_reflns_number 20071
_diffrn_reflns_theta_full 27.48
_diffrn_reflns_theta_max 27.48
_diffrn_reflns_theta_min 1.22
_diffrn_standards_decay_% none
_diffrn_standards_interval_count none
_diffrn_standards_interval_time none
_diffrn_standards_number none
_exptl_absorpt_coefficient_mu 0.082
_exptl_absorpt_correction_T_max 1.0000
_exptl_absorpt_correction_T_min 0.8200
_exptl_absorpt_correction_type multi-scan
_exptl_absorpt_process_details 'SADABS (Sheldrick, 1996)'
_exptl_crystal_colour yellow
_exptl_crystal_density_diffrn 1.098
_exptl_crystal_density_method 'not measured'
_exptl_crystal_description block
_exptl_crystal_F_000 796
_exptl_crystal_size_max 0.3000
_exptl_crystal_size_mid 0.2600
_exptl_crystal_size_min 0.2200
_refine_diff_density_max 0.415
_refine_diff_density_min -0.397
_refine_diff_density_rms 0.114
_refine_ls_extinction_method none
_refine_ls_goodness_of_fit_ref 1.185
_refine_ls_hydrogen_treatment constr
_refine_ls_matrix_type full
_refine_ls_number_parameters 496
_refine_ls_number_reflns 10186
_refine_ls_number_restraints 0
_refine_ls_restrained_S_all 1.185
_refine_ls_R_factor_gt 0.0759
_refine_ls_shift/su_max 0.000
_refine_ls_shift/su_mean 0.000
_refine_ls_structure_factor_coef Fsqd
_refine_ls_weighting_details 'calc w=1/[\s^2^(Fo^2^)+(0.0847P)^2^+0.9406P] where P=(Fo^2^+2Fc^2^)/3'
_refine_ls_weighting_scheme calc
_refine_ls_wR_factor_gt 0.1869
_refine_ls_wR_factor_ref 0.2029
_reflns_number_gt 8860
_reflns_number_total 10186
_reflns_threshold_expression >2sigma(I)
_cod_data_source_file c2dt31215h.txt
_cod_data_source_block c1
_cod_depositor_comments
;
The following automatic conversions were performed:

'_symmetry_cell_setting' value 'Triclinic' changed to 'triclinic'
according to /home/saulius/struct/CIF-dictionaries/cif_core.dic
dictionary named 'cif_core.dic' version 2.4.2 from
2011-04-26.

'_refine_ls_hydrogen_treatment' value 'CONSTR' changed
to 'constr' according to
/home/saulius/struct/CIF-dictionaries/cif_core.dic dictionary named
'cif_core.dic' version 2.4.2 from 2011-04-26.

Automatic conversion script
Id: cif_fix_values 1891 2012-01-12 08:04:46Z andrius 
;
_cod_original_cell_volume 2239.0(8)
_cod_original_sg_symbol_H-M P-1
_cod_database_code 7020311
_refine_ls_r_factor_ref 0.0899

loop_
_symmetry_equiv_pos_as_xyz
'x, y, z'
'-x, -y, -z'

loop_
_atom_site_label
_atom_site_type_symbol
_atom_site_fract_x
_atom_site_fract_y
_atom_site_fract_z
_atom_site_U_iso_or_equiv
_atom_site_adp_type
_atom_site_occupancy
_atom_site_symmetry_multiplicity
_atom_site_calc_flag
_atom_site_refinement_flags
Al1 Al 0.59456(6) 0.66117(5) 0.30311(4) 0.02794(17) Uani 1 1 d .
O1 O 0.65692(14) 0.70175(13) 0.40261(9) 0.0319(4) Uani 1 1 d .
N1 N 0.76123(16) 0.68872(13) 0.25539(10) 0.0235(3) Uani 1 1 d .
C11 C 0.77998(19) 0.61647(16) 0.11059(12) 0.0243(4) Uani 1 1 d .
C1 C 0.88054(19) 0.68975(16) 0.37929(12) 0.0250(4) Uani 1 1 d .
C2 C 0.7755(2) 0.70154(17) 0.43117(12) 0.0261(4) Uani 1 1 d .
C7 C 0.86819(19) 0.69121(16) 0.29614(12) 0.0246(4) Uani 1 1 d .
H7A H 0.9444 0.6942 0.2686 0.029 Uiso 1 1 calc R
C10 C 0.77233(18) 0.70423(16) 0.17438(11) 0.0235(4) Uani 1 1 d .
C14 C 0.7844(2) 0.82261(18) 0.08470(13) 0.0297(5) Uani 1 1 d .
H14A H 0.7844 0.8912 0.0761 0.036 Uiso 1 1 calc R
C13 C 0.7927(2) 0.73757(18) 0.01953(12) 0.0274(4) Uani 1 1 d .
C3 C 0.8011(2) 0.71773(17) 0.51470(12) 0.0281(4) Uani 1 1 d .
C15 C 0.7761(2) 0.80813(17) 0.16239(12) 0.0263(4) Uani 1 1 d .
C6 C 1.0066(2) 0.68653(17) 0.40913(12) 0.0276(4) Uani 1 1 d .
H6A H 1.0739 0.6773 0.3737 0.033 Uiso 1 1 calc R
C16 C 0.79190(19) 0.50660(16) 0.12723(12) 0.0248(4) Uani 1 1 d .
H16A H 0.7327 0.5008 0.1704 0.030 Uiso 1 1 calc R
C18 C 0.7484(2) 0.41369(17) 0.05727(12) 0.0265(4) Uani 1 1 d .
C5 C 1.0324(2) 0.69668(17) 0.48893(13) 0.0282(4) Uani 1 1 d .
C4 C 0.9267(2) 0.71408(19) 0.53987(13) 0.0314(5) Uani 1 1 d .
H4A H 0.9431 0.7238 0.5945 0.038 Uiso 1 1 calc R
C12 C 0.7907(2) 0.63528(17) 0.03380(12) 0.0264(4) Uani 1 1 d .
H12A H 0.7968 0.5777 -0.0092 0.032 Uiso 1 1 calc R
C24 C 0.9266(2) 0.50093(16) 0.16077(12) 0.0265(4) Uani 1 1 d .
C25 C 1.0361(2) 0.54951(18) 0.13295(13) 0.0325(5) Uani 1 1 d .
H25A H 1.0280 0.5830 0.0908 0.039 Uiso 1 1 calc R
C42 C 0.8028(2) 0.75197(19) -0.06584(13) 0.0346(5) Uani 1 1 d .
H42A H 0.8573 0.6981 -0.0939 0.042 Uiso 1 1 calc R
C49 C 1.1674(2) 0.6905(2) 0.52332(13) 0.0340(5) Uani 1 1 d .
C17 C 0.7885(2) 0.90324(17) 0.23466(12) 0.0282(4) Uani 1 1 d .
H17A H 0.7293 0.8852 0.2746 0.034 Uiso 1 1 calc R
C19 C 0.6223(2) 0.40439(19) 0.02716(14) 0.0346(5) Uani 1 1 d .
H19A H 0.5683 0.4572 0.0476 0.041 Uiso 1 1 calc R
C45 C 0.6899(2) 0.7356(2) 0.57340(13) 0.0374(6) Uani 1 1 d .
C36 C 0.9247(2) 0.91599(17) 0.27182(13) 0.0317(5) Uani 1 1 d .
C23 C 0.8271(2) 0.33433(18) 0.02546(13) 0.0323(5) Uani 1 1 d .
H23A H 0.9123 0.3395 0.0439 0.039 Uiso 1 1 calc R
C29 C 0.9420(2) 0.45123(19) 0.22373(14) 0.0337(5) Uani 1 1 d .
H29A H 0.8704 0.4180 0.2430 0.040 Uiso 1 1 calc R
C30 C 0.7469(2) 1.00524(18) 0.21487(13) 0.0338(5) Uani 1 1 d .
C9 C 0.4705(2) 0.7566(2) 0.27978(16) 0.0433(6) Uani 1 1 d .
H9A H 0.5068 0.8292 0.2965 0.065 Uiso 1 1 calc R
H9B H 0.3928 0.7470 0.3080 0.065 Uiso 1 1 calc R
H9C H 0.4510 0.7404 0.2234 0.065 Uiso 1 1 calc R
C26 C 1.1569(2) 0.5484(2) 0.16740(15) 0.0396(6) Uani 1 1 d .
H26A H 1.2290 0.5810 0.1480 0.048 Uiso 1 1 calc R
C21 C 0.6548(3) 0.2388(2) -0.06275(15) 0.0427(6) Uani 1 1 d .
H21A H 0.6236 0.1802 -0.1024 0.051 Uiso 1 1 calc R
C28 C 1.0630(3) 0.4506(2) 0.25808(15) 0.0435(6) Uani 1 1 d .
H28A H 1.0718 0.4172 0.3003 0.052 Uiso 1 1 calc R
C27 C 1.1709(2) 0.4995(2) 0.23007(15) 0.0441(6) Uani 1 1 d .
H27A H 1.2520 0.4993 0.2533 0.053 Uiso 1 1 calc R
C37 C 0.9445(3) 0.9480(2) 0.35378(15) 0.0424(6) Uani 1 1 d .
H37A H 0.8751 0.9665 0.3860 0.051 Uiso 1 1 calc R
C22 C 0.7795(3) 0.2469(2) -0.03402(15) 0.0414(6) Uani 1 1 d .
H22A H 0.8328 0.1937 -0.0544 0.050 Uiso 1 1 calc R
C20 C 0.5754(2) 0.3182(2) -0.03251(15) 0.0411(6) Uani 1 1 d .
H20A H 0.4910 0.3136 -0.0522 0.049 Uiso 1 1 calc R
C8 C 0.5431(2) 0.5074(2) 0.27510(16) 0.0427(6) Uani 1 1 d .
H8A H 0.4617 0.4933 0.2983 0.064 Uiso 1 1 calc R
H8B H 0.6073 0.4702 0.2953 0.064 Uiso 1 1 calc R
H8C H 0.5349 0.4834 0.2180 0.064 Uiso 1 1 calc R
C41 C 1.0313(2) 0.8911(2) 0.22570(16) 0.0436(6) Uani 1 1 d .
H41A H 1.0210 0.8714 0.1703 0.052 Uiso 1 1 calc R
C46 C 0.6156(2) 0.8292(2) 0.56155(15) 0.0420(6) Uani 1 1 d .
H46A H 0.5818 0.8147 0.5076 0.063 Uiso 1 1 calc R
H46B H 0.6728 0.8934 0.5718 0.063 Uiso 1 1 calc R
H46C H 0.5458 0.8379 0.5979 0.063 Uiso 1 1 calc R
C31 C 0.8346(3) 1.0803(2) 0.19426(16) 0.0452(6) Uani 1 1 d .
H31A H 0.9222 1.0706 0.1945 0.054 Uiso 1 1 calc R
C35 C 0.6180(3) 1.0230(2) 0.21622(18) 0.0490(7) Uani 1 1 d .
H35A H 0.5578 0.9737 0.2306 0.059 Uiso 1 1 calc R
C40 C 1.1533(3) 0.8951(3) 0.2608(2) 0.0551(7) Uani 1 1 d .
H40A H 1.2234 0.8769 0.2290 0.066 Uiso 1 1 calc R
C47 C 0.7404(3) 0.7639(3) 0.66071(15) 0.0687(11) Uani 1 1 d .
H47A H 0.7971 0.8284 0.6698 0.103 Uiso 1 1 calc R
H47B H 0.7867 0.7070 0.6711 0.103 Uiso 1 1 calc R
H47C H 0.6690 0.7742 0.6957 0.103 Uiso 1 1 calc R
C44 C 0.6712(3) 0.7294(3) -0.10819(17) 0.0609(9) Uani 1 1 d .
H44A H 0.6337 0.6604 -0.1039 0.091 Uiso 1 1 calc R
H44B H 0.6805 0.7305 -0.1636 0.091 Uiso 1 1 calc R
H44C H 0.6162 0.7829 -0.0839 0.091 Uiso 1 1 calc R
C39 C 1.1703(3) 0.9257(2) 0.3423(2) 0.0552(7) Uani 1 1 d .
H39A H 1.2518 0.9279 0.3658 0.066 Uiso 1 1 calc R
C52 C 1.2667(3) 0.6712(3) 0.45746(18) 0.0582(8) Uani 1 1 d .
H52A H 1.2702 0.7283 0.4299 0.087 Uiso 1 1 calc R
H52B H 1.2421 0.6049 0.4203 0.087 Uiso 1 1 calc R
H52C H 1.3501 0.6684 0.4810 0.087 Uiso 1 1 calc R
C38 C 1.0672(3) 0.9530(2) 0.38876(18) 0.0560(8) Uani 1 1 d .
H38A H 1.0788 0.9749 0.4440 0.067 Uiso 1 1 calc R
C48 C 0.5980(3) 0.6334(3) 0.55959(19) 0.0556(8) Uani 1 1 d .
H48A H 0.5666 0.6152 0.5050 0.083 Uiso 1 1 calc R
H48B H 0.5266 0.6449 0.5945 0.083 Uiso 1 1 calc R
H48C H 0.6433 0.5763 0.5706 0.083 Uiso 1 1 calc R
C32 C 0.7930(4) 1.1701(2) 0.17312(19) 0.0582(8) Uani 1 1 d .
H32A H 0.8529 1.2195 0.1584 0.070 Uiso 1 1 calc R
C33 C 0.6654(4) 1.1865(2) 0.1738(2) 0.0651(9) Uani 1 1 d .
H33A H 0.6380 1.2463 0.1591 0.078 Uiso 1 1 calc R
C43 C 0.8667(4) 0.8601(3) -0.07179(18) 0.0676(10) Uani 1 1 d .
H43A H 0.8703 0.8638 -0.1269 0.101 Uiso 1 1 calc R
H43B H 0.9526 0.8694 -0.0488 0.101 Uiso 1 1 calc R
H43C H 0.8174 0.9153 -0.0433 0.101 Uiso 1 1 calc R
C34 C 0.5771(4) 1.1138(3) 0.1963(2) 0.0674(9) Uani 1 1 d .
H34A H 0.4901 1.1255 0.1982 0.081 Uiso 1 1 calc R
C51 C 1.1654(3) 0.5982(3) 0.5650(3) 0.0781(12) Uani 1 1 d .
H51A H 1.1039 0.6079 0.6067 0.117 Uiso 1 1 calc R
H51B H 1.2496 0.5958 0.5876 0.117 Uiso 1 1 calc R
H51C H 1.1415 0.5324 0.5269 0.117 Uiso 1 1 calc R
C50 C 1.2123(3) 0.7949(3) 0.5812(3) 0.0893(14) Uani 1 1 d .
H50A H 1.1512 0.8100 0.6228 0.134 Uiso 1 1 calc R
H50B H 1.2190 0.8514 0.5531 0.134 Uiso 1 1 calc R
H50C H 1.2952 0.7891 0.6042 0.134 Uiso 1 1 calc R

loop_
_atom_site_aniso_label
_atom_site_aniso_U_11
_atom_site_aniso_U_22
_atom_site_aniso_U_33
_atom_site_aniso_U_23
_atom_site_aniso_U_13
_atom_site_aniso_U_12
Al1 0.0220(3) 0.0386(4) 0.0245(3) 0.0104(3) -0.0002(2) 0.0017(3)
O1 0.0223(7) 0.0483(10) 0.0260(7) 0.0098(7) 0.0009(6) 0.0043(6)
N1 0.0259(8) 0.0254(8) 0.0201(8) 0.0069(7) 0.0011(6) 0.0031(6)
C11 0.0212(9) 0.0281(10) 0.0241(9) 0.0076(8) -0.0002(7) 0.0017(7)
C1 0.0252(10) 0.0272(10) 0.0226(9) 0.0060(8) 0.0000(8) 0.0011(8)
C2 0.0254(10) 0.0289(11) 0.0247(10) 0.0080(8) -0.0007(8) 0.0018(8)
C7 0.0234(9) 0.0275(10) 0.0230(9) 0.0060(8) 0.0023(7) 0.0022(8)
C10 0.0211(9) 0.0309(11) 0.0202(9) 0.0087(8) 0.0009(7) 0.0038(8)
C14 0.0320(11) 0.0293(11) 0.0297(11) 0.0108(9) 0.0021(8) 0.0033(8)
C13 0.0266(10) 0.0345(11) 0.0236(10) 0.0110(9) 0.0009(8) 0.0037(8)
C3 0.0301(11) 0.0315(11) 0.0244(10) 0.0084(9) 0.0034(8) 0.0064(8)
C15 0.0264(10) 0.0285(11) 0.0251(10) 0.0077(8) 0.0016(8) 0.0046(8)
C6 0.0262(10) 0.0302(11) 0.0276(10) 0.0085(9) 0.0024(8) 0.0041(8)
C16 0.0241(10) 0.0266(10) 0.0249(10) 0.0079(8) 0.0031(8) 0.0030(8)
C18 0.0295(10) 0.0270(10) 0.0240(10) 0.0088(8) 0.0014(8) 0.0003(8)
C5 0.0273(10) 0.0306(11) 0.0273(10) 0.0073(9) -0.0014(8) 0.0046(8)
C4 0.0333(11) 0.0391(12) 0.0229(10) 0.0075(9) -0.0012(8) 0.0083(9)
C12 0.0285(10) 0.0295(11) 0.0211(9) 0.0049(8) 0.0009(8) 0.0050(8)
C24 0.0285(10) 0.0247(10) 0.0255(10) 0.0031(8) 0.0004(8) 0.0051(8)
C25 0.0319(11) 0.0348(12) 0.0311(11) 0.0078(10) 0.0024(9) 0.0044(9)
C42 0.0428(13) 0.0391(13) 0.0246(10) 0.0115(10) 0.0039(9) 0.0066(10)
C49 0.0271(11) 0.0445(13) 0.0297(11) 0.0057(10) -0.0054(9) 0.0071(9)
C17 0.0327(11) 0.0280(11) 0.0247(10) 0.0063(9) 0.0038(8) 0.0056(8)
C19 0.0297(11) 0.0375(13) 0.0354(12) 0.0061(10) -0.0002(9) 0.0031(9)
C45 0.0352(12) 0.0580(16) 0.0237(10) 0.0132(11) 0.0073(9) 0.0193(11)
C36 0.0356(12) 0.0259(11) 0.0328(11) 0.0050(9) -0.0004(9) 0.0023(9)
C23 0.0332(11) 0.0342(12) 0.0300(11) 0.0082(9) 0.0026(9) 0.0035(9)
C29 0.0362(12) 0.0357(12) 0.0320(11) 0.0128(10) -0.0005(9) 0.0054(9)
C30 0.0476(14) 0.0275(11) 0.0265(11) 0.0045(9) 0.0023(9) 0.0083(10)
C9 0.0318(12) 0.0614(17) 0.0417(13) 0.0197(13) 0.0026(10) 0.0114(11)
C26 0.0284(11) 0.0452(14) 0.0415(13) 0.0025(11) 0.0026(10) 0.0014(10)
C21 0.0489(15) 0.0393(14) 0.0337(12) -0.0015(11) -0.0042(11) -0.0044(11)
C28 0.0468(15) 0.0515(15) 0.0366(13) 0.0144(12) -0.0044(11) 0.0170(12)
C27 0.0321(12) 0.0576(16) 0.0396(13) 0.0005(12) -0.0059(10) 0.0152(11)
C37 0.0490(15) 0.0385(14) 0.0356(13) -0.0013(11) -0.0035(11) 0.0079(11)
C22 0.0492(15) 0.0339(13) 0.0378(13) -0.0005(10) 0.0040(11) 0.0075(11)
C20 0.0359(13) 0.0453(14) 0.0380(13) 0.0042(11) -0.0043(10) -0.0061(10)
C8 0.0348(13) 0.0488(15) 0.0435(14) 0.0130(12) 0.0064(10) -0.0086(11)
C41 0.0370(13) 0.0500(15) 0.0401(13) 0.0041(12) 0.0002(10) -0.0003(11)
C46 0.0376(13) 0.0512(15) 0.0352(12) 0.0012(11) 0.0015(10) 0.0159(11)
C31 0.0555(16) 0.0323(13) 0.0503(15) 0.0138(12) 0.0064(12) 0.0046(11)
C35 0.0493(16) 0.0430(15) 0.0611(17) 0.0215(13) 0.0063(13) 0.0134(12)
C40 0.0338(14) 0.0580(18) 0.0669(19) 0.0019(15) 0.0015(13) 0.0001(12)
C47 0.0593(19) 0.129(3) 0.0254(12) 0.0185(16) 0.0103(12) 0.049(2)
C44 0.0530(17) 0.103(3) 0.0338(14) 0.0308(16) -0.0043(12) 0.0064(17)
C39 0.0427(15) 0.0495(16) 0.0671(19) 0.0020(14) -0.0180(14) 0.0007(12)
C52 0.0306(13) 0.097(3) 0.0497(16) 0.0196(16) -0.0020(11) 0.0147(14)
C38 0.0614(19) 0.0538(17) 0.0449(15) -0.0042(13) -0.0192(14) 0.0044(14)
C48 0.0485(16) 0.0685(19) 0.0653(19) 0.0421(16) 0.0268(14) 0.0181(14)
C32 0.082(2) 0.0362(15) 0.0619(19) 0.0230(14) 0.0072(16) 0.0051(14)
C33 0.097(3) 0.0393(16) 0.068(2) 0.0235(15) 0.0105(19) 0.0261(16)
C43 0.106(3) 0.061(2) 0.0383(15) 0.0243(15) 0.0132(16) -0.0182(18)
C34 0.067(2) 0.063(2) 0.085(2) 0.0324(19) 0.0114(18) 0.0353(17)
C51 0.0414(17) 0.114(3) 0.105(3) 0.076(3) 0.0003(17) 0.0192(18)
C50 0.0506(19) 0.094(3) 0.095(3) -0.041(2) -0.0354(19) 0.0199(19)

loop_
_atom_type_symbol
_atom_type_description
_atom_type_scat_dispersion_real
_atom_type_scat_dispersion_imag
_atom_type_scat_source
C C 0.0033 0.0016 'International Tables Vol C Tables 4.2.6.8 and 6.1.1.4'
H H 0.0000 0.0000 'International Tables Vol C Tables 4.2.6.8 and 6.1.1.4'
N N 0.0061 0.0033 'International Tables Vol C Tables 4.2.6.8 and 6.1.1.4'
O O 0.0106 0.0060 'International Tables Vol C Tables 4.2.6.8 and 6.1.1.4'
Al Al 0.0645 0.0514 'International Tables Vol C Tables 4.2.6.8 and 6.1.1.4'

loop_
_geom_angle_atom_site_label_1
_geom_angle_atom_site_label_2
_geom_angle_atom_site_label_3
_geom_angle
O1 Al1 C9 111.78(11)
O1 Al1 C8 111.06(11)
C9 Al1 C8 117.63(12)
O1 Al1 N1 94.14(8)
C9 Al1 N1 110.72(10)
C8 Al1 N1 109.00(10)
C2 O1 Al1 129.83(14)
C7 N1 C10 117.14(17)
C7 N1 Al1 119.91(14)
C10 N1 Al1 122.93(13)
C12 C11 C10 117.93(19)
C12 C11 C16 122.05(18)
C10 C11 C16 119.63(17)
C6 C1 C2 120.74(18)
C6 C1 C7 116.32(18)
C2 C1 C7 122.66(18)
O1 C2 C1 120.50(18)
O1 C2 C3 120.93(18)
C1 C2 C3 118.51(19)
N1 C7 C1 126.69(18)
N1 C7 H7A 116.7
C1 C7 H7A 116.7
C11 C10 C15 121.43(18)
C11 C10 N1 119.96(18)
C15 C10 N1 118.60(18)
C15 C14 C13 121.9(2)
C15 C14 H14A 119.0
C13 C14 H14A 119.0
C14 C13 C12 118.03(19)
C14 C13 C42 122.7(2)
C12 C13 C42 119.29(19)
C4 C3 C2 117.62(19)
C4 C3 C45 122.34(19)
C2 C3 C45 120.02(19)
C14 C15 C10 118.50(19)
C14 C15 C17 121.37(19)
C10 C15 C17 119.66(18)
C5 C6 C1 121.59(19)
C5 C6 H6A 119.2
C1 C6 H6A 119.2
C11 C16 C24 110.01(16)
C11 C16 C18 114.32(17)
C24 C16 C18 113.89(17)
C11 C16 H16A 106.0
C24 C16 H16A 106.0
C18 C16 H16A 106.0
C23 C18 C19 118.2(2)
C23 C18 C16 122.67(19)
C19 C18 C16 119.00(19)
C6 C5 C4 116.40(19)
C6 C5 C49 123.11(19)
C4 C5 C49 120.50(19)
C3 C4 C5 125.0(2)
C3 C4 H4A 117.5
C5 C4 H4A 117.5
C13 C12 C11 122.14(19)
C13 C12 H12A 118.9
C11 C12 H12A 118.9
C29 C24 C25 118.2(2)
C29 C24 C16 119.89(19)
C25 C24 C16 121.81(19)
C26 C25 C24 120.8(2)
C26 C25 H25A 119.6
C24 C25 H25A 119.6
C44 C42 C43 111.4(2)
C44 C42 C13 110.4(2)
C43 C42 C13 113.7(2)
C44 C42 H42A 107.0
C43 C42 H42A 107.0
C13 C42 H42A 107.0
C50 C49 C51 110.5(3)
C50 C49 C5 110.1(2)
C51 C49 C5 109.8(2)
C50 C49 C52 107.3(3)
C51 C49 C52 107.4(2)
C5 C49 C52 111.56(19)
C30 C17 C36 113.55(19)
C30 C17 C15 112.73(17)
C36 C17 C15 109.59(17)
C30 C17 H17A 106.8
C36 C17 H17A 106.8
C15 C17 H17A 106.8
C20 C19 C18 121.3(2)
C20 C19 H19A 119.3
C18 C19 H19A 119.3
C48 C45 C47 109.2(2)
C48 C45 C46 109.7(2)
C47 C45 C46 106.6(2)
C48 C45 C3 109.0(2)
C47 C45 C3 111.5(2)
C46 C45 C3 110.9(2)
C37 C36 C41 117.7(2)
C37 C36 C17 120.5(2)
C41 C36 C17 121.7(2)
C18 C23 C22 120.4(2)
C18 C23 H23A 119.8
C22 C23 H23A 119.8
C28 C29 C24 120.7(2)
C28 C29 H29A 119.6
C24 C29 H29A 119.6
C35 C30 C31 118.5(2)
C35 C30 C17 119.5(2)
C31 C30 C17 121.9(2)
Al1 C9 H9A 109.5
Al1 C9 H9B 109.5
H9A C9 H9B 109.5
Al1 C9 H9C 109.5
H9A C9 H9C 109.5
H9B C9 H9C 109.5
C27 C26 C25 120.5(2)
C27 C26 H26A 119.7
C25 C26 H26A 119.7
C22 C21 C20 119.7(2)
C22 C21 H21A 120.1
C20 C21 H21A 120.1
C27 C28 C29 120.5(2)
C27 C28 H28A 119.8
C29 C28 H28A 119.8
C26 C27 C28 119.3(2)
C26 C27 H27A 120.4
C28 C27 H27A 120.4
C36 C37 C38 121.0(3)
C36 C37 H37A 119.5
C38 C37 H37A 119.5
C21 C22 C23 120.6(2)
C21 C22 H22A 119.7
C23 C22 H22A 119.7
C19 C20 C21 119.7(2)
C19 C20 H20A 120.2
C21 C20 H20A 120.2
Al1 C8 H8A 109.5
Al1 C8 H8B 109.5
H8A C8 H8B 109.5
Al1 C8 H8C 109.5
H8A C8 H8C 109.5
H8B C8 H8C 109.5
C36 C41 C40 121.2(3)
C36 C41 H41A 119.4
C40 C41 H41A 119.4
C45 C46 H46A 109.5
C45 C46 H46B 109.5
H46A C46 H46B 109.5
C45 C46 H46C 109.5
H46A C46 H46C 109.5
H46B C46 H46C 109.5
C30 C31 C32 120.5(3)
C30 C31 H31A 119.7
C32 C31 H31A 119.7
C30 C35 C34 120.7(3)
C30 C35 H35A 119.6
C34 C35 H35A 119.6
C39 C40 C41 120.1(3)
C39 C40 H40A 120.0
C41 C40 H40A 120.0
C45 C47 H47A 109.5
C45 C47 H47B 109.5
H47A C47 H47B 109.5
C45 C47 H47C 109.5
H47A C47 H47C 109.5
H47B C47 H47C 109.5
C42 C44 H44A 109.5
C42 C44 H44B 109.5
H44A C44 H44B 109.5
C42 C44 H44C 109.5
H44A C44 H44C 109.5
H44B C44 H44C 109.5
C38 C39 C40 119.7(3)
C38 C39 H39A 120.1
C40 C39 H39A 120.1
C49 C52 H52A 109.5
C49 C52 H52B 109.5
H52A C52 H52B 109.5
C49 C52 H52C 109.5
H52A C52 H52C 109.5
H52B C52 H52C 109.5
C39 C38 C37 120.3(3)
C39 C38 H38A 119.8
C37 C38 H38A 119.8
C45 C48 H48A 109.5
C45 C48 H48B 109.5
H48A C48 H48B 109.5
C45 C48 H48C 109.5
H48A C48 H48C 109.5
H48B C48 H48C 109.5
C33 C32 C31 120.5(3)
C33 C32 H32A 119.7
C31 C32 H32A 119.7
C32 C33 C34 119.6(3)
C32 C33 H33A 120.2
C34 C33 H33A 120.2
C42 C43 H43A 109.5
C42 C43 H43B 109.5
H43A C43 H43B 109.5
C42 C43 H43C 109.5
H43A C43 H43C 109.5
H43B C43 H43C 109.5
C33 C34 C35 120.0(3)
C33 C34 H34A 120.0
C35 C34 H34A 120.0
C49 C51 H51A 109.5
C49 C51 H51B 109.5
H51A C51 H51B 109.5
C49 C51 H51C 109.5
H51A C51 H51C 109.5
H51B C51 H51C 109.5
C49 C50 H50A 109.5
C49 C50 H50B 109.5
H50A C50 H50B 109.5
C49 C50 H50C 109.5
H50A C50 H50C 109.5
H50B C50 H50C 109.5

loop_
_geom_bond_atom_site_label_1
_geom_bond_atom_site_label_2
_geom_bond_distance
Al1 O1 1.7698(17)
Al1 C9 1.956(3)
Al1 C8 1.962(3)
Al1 N1 1.9647(19)
O1 C2 1.324(2)
N1 C7 1.302(3)
N1 C10 1.453(2)
C11 C12 1.397(3)
C11 C10 1.397(3)
C11 C16 1.523(3)
C1 C6 1.411(3)
C1 C2 1.413(3)
C1 C7 1.436(3)
C2 C3 1.421(3)
C7 H7A 0.9300
C10 C15 1.400(3)
C14 C15 1.390(3)
C14 C13 1.390(3)
C14 H14A 0.9300
C13 C12 1.395(3)
C13 C42 1.522(3)
C3 C4 1.380(3)
C3 C45 1.540(3)
C15 C17 1.534(3)
C6 C5 1.368(3)
C6 H6A 0.9300
C16 C24 1.523(3)
C16 C18 1.529(3)
C16 H16A 0.9800
C18 C23 1.386(3)
C18 C19 1.391(3)
C5 C4 1.413(3)
C5 C49 1.533(3)
C4 H4A 0.9300
C12 H12A 0.9300
C24 C29 1.389(3)
C24 C25 1.394(3)
C25 C26 1.385(3)
C25 H25A 0.9300
C42 C44 1.518(4)
C42 C43 1.519(4)
C42 H42A 0.9800
C49 C50 1.518(4)
C49 C51 1.521(4)
C49 C52 1.533(4)
C17 C30 1.527(3)
C17 C36 1.529(3)
C17 H17A 0.9800
C19 C20 1.383(3)
C19 H19A 0.9300
C45 C48 1.533(4)
C45 C47 1.537(3)
C45 C46 1.538(3)
C36 C37 1.383(3)
C36 C41 1.387(3)
C23 C22 1.393(3)
C23 H23A 0.9300
C29 C28 1.385(3)
C29 H29A 0.9300
C30 C35 1.379(4)
C30 C31 1.381(4)
C9 H9A 0.9600
C9 H9B 0.9600
C9 H9C 0.9600
C26 C27 1.377(4)
C26 H26A 0.9300
C21 C22 1.370(4)
C21 C20 1.385(4)
C21 H21A 0.9300
C28 C27 1.384(4)
C28 H28A 0.9300
C27 H27A 0.9300
C37 C38 1.395(4)
C37 H37A 0.9300
C22 H22A 0.9300
C20 H20A 0.9300
C8 H8A 0.9600
C8 H8B 0.9600
C8 H8C 0.9600
C41 C40 1.392(4)
C41 H41A 0.9300
C46 H46A 0.9600
C46 H46B 0.9600
C46 H46C 0.9600
C31 C32 1.392(4)
C31 H31A 0.9300
C35 C34 1.391(4)
C35 H35A 0.9300
C40 C39 1.371(4)
C40 H40A 0.9300
C47 H47A 0.9600
C47 H47B 0.9600
C47 H47C 0.9600
C44 H44A 0.9600
C44 H44B 0.9600
C44 H44C 0.9600
C39 C38 1.367(5)
C39 H39A 0.9300
C52 H52A 0.9600
C52 H52B 0.9600
C52 H52C 0.9600
C38 H38A 0.9300
C48 H48A 0.9600
C48 H48B 0.9600
C48 H48C 0.9600
C32 C33 1.362(5)
C32 H32A 0.9300
C33 C34 1.378(5)
C33 H33A 0.9300
C43 H43A 0.9600
C43 H43B 0.9600
C43 H43C 0.9600
C34 H34A 0.9300
C51 H51A 0.9600
C51 H51B 0.9600
C51 H51C 0.9600
C50 H50A 0.9600
C50 H50B 0.9600
C50 H50C 0.9600

loop_
_geom_torsion_atom_site_label_1
_geom_torsion_atom_site_label_2
_geom_torsion_atom_site_label_3
_geom_torsion_atom_site_label_4
_geom_torsion
C9 Al1 O1 C2 -140.78(19)
C8 Al1 O1 C2 85.7(2)
N1 Al1 O1 C2 -26.52(19)
O1 Al1 N1 C7 22.08(17)
C9 Al1 N1 C7 137.24(17)
C8 Al1 N1 C7 -91.87(18)
O1 Al1 N1 C10 -159.55(15)
C9 Al1 N1 C10 -44.39(19)
C8 Al1 N1 C10 86.50(18)
Al1 O1 C2 C1 15.2(3)
Al1 O1 C2 C3 -167.57(16)
C6 C1 C2 O1 -178.24(19)
C7 C1 C2 O1 8.2(3)
C6 C1 C2 C3 4.4(3)
C7 C1 C2 C3 -169.16(19)
C10 N1 C7 C1 172.57(19)
Al1 N1 C7 C1 -9.0(3)
C6 C1 C7 N1 176.28(19)
C2 C1 C7 N1 -9.9(3)
C12 C11 C10 C15 -0.4(3)
C16 C11 C10 C15 172.61(18)
C12 C11 C10 N1 -179.91(18)
C16 C11 C10 N1 -6.9(3)
C7 N1 C10 C11 89.8(2)
Al1 N1 C10 C11 -88.6(2)
C7 N1 C10 C15 -89.7(2)
Al1 N1 C10 C15 91.9(2)
C15 C14 C13 C12 0.8(3)
C15 C14 C13 C42 -179.5(2)
O1 C2 C3 C4 178.6(2)
C1 C2 C3 C4 -4.1(3)
O1 C2 C3 C45 0.2(3)
C1 C2 C3 C45 177.5(2)
C13 C14 C15 C10 -1.9(3)
C13 C14 C15 C17 170.3(2)
C11 C10 C15 C14 1.7(3)
N1 C10 C15 C14 -178.85(18)
C11 C10 C15 C17 -170.61(18)
N1 C10 C15 C17 8.9(3)
C2 C1 C6 C5 -1.3(3)
C7 C1 C6 C5 172.7(2)
C12 C11 C16 C24 100.1(2)
C10 C11 C16 C24 -72.7(2)
C12 C11 C16 C18 -29.5(3)
C10 C11 C16 C18 157.71(18)
C11 C16 C18 C23 125.0(2)
C24 C16 C18 C23 -2.6(3)
C11 C16 C18 C19 -58.9(3)
C24 C16 C18 C19 173.41(19)
C1 C6 C5 C4 -2.0(3)
C1 C6 C5 C49 178.3(2)
C2 C3 C4 C5 0.8(3)
C45 C3 C4 C5 179.2(2)
C6 C5 C4 C3 2.3(3)
C49 C5 C4 C3 -178.0(2)
C14 C13 C12 C11 0.5(3)
C42 C13 C12 C11 -179.2(2)
C10 C11 C12 C13 -0.7(3)
C16 C11 C12 C13 -173.51(19)
C11 C16 C24 C29 138.3(2)
C18 C16 C24 C29 -91.9(2)
C11 C16 C24 C25 -38.2(3)
C18 C16 C24 C25 91.6(2)
C29 C24 C25 C26 -0.2(3)
C16 C24 C25 C26 176.3(2)
C14 C13 C42 C44 -97.8(3)
C12 C13 C42 C44 81.8(3)
C14 C13 C42 C43 28.1(3)
C12 C13 C42 C43 -152.2(3)
C6 C5 C49 C50 118.7(3)
C4 C5 C49 C50 -61.0(3)
C6 C5 C49 C51 -119.3(3)
C4 C5 C49 C51 61.0(3)
C6 C5 C49 C52 -0.3(3)
C4 C5 C49 C52 180.0(2)
C14 C15 C17 C30 27.1(3)
C10 C15 C17 C30 -160.86(19)
C14 C15 C17 C36 -100.4(2)
C10 C15 C17 C36 71.6(2)
C23 C18 C19 C20 0.5(3)
C16 C18 C19 C20 -175.7(2)
C4 C3 C45 C48 -112.5(3)
C2 C3 C45 C48 65.9(3)
C4 C3 C45 C47 8.1(4)
C2 C3 C45 C47 -173.5(2)
C4 C3 C45 C46 126.7(2)
C2 C3 C45 C46 -55.0(3)
C30 C17 C36 C37 89.3(3)
C15 C17 C36 C37 -143.7(2)
C30 C17 C36 C41 -94.0(3)
C15 C17 C36 C41 33.1(3)
C19 C18 C23 C22 -1.2(3)
C16 C18 C23 C22 174.9(2)
C25 C24 C29 C28 0.4(3)
C16 C24 C29 C28 -176.3(2)
C36 C17 C30 C35 -150.7(2)
C15 C17 C30 C35 83.9(3)
C36 C17 C30 C31 30.3(3)
C15 C17 C30 C31 -95.1(3)
C24 C25 C26 C27 -0.2(4)
C24 C29 C28 C27 -0.1(4)
C25 C26 C27 C28 0.4(4)
C29 C28 C27 C26 -0.3(4)
C41 C36 C37 C38 -1.2(4)
C17 C36 C37 C38 175.6(2)
C20 C21 C22 C23 0.1(4)
C18 C23 C22 C21 0.9(4)
C18 C19 C20 C21 0.5(4)
C22 C21 C20 C19 -0.8(4)
C37 C36 C41 C40 1.9(4)
C17 C36 C41 C40 -174.9(2)
C35 C30 C31 C32 -1.8(4)
C17 C30 C31 C32 177.2(2)
C31 C30 C35 C34 0.8(4)
C17 C30 C35 C34 -178.2(3)
C36 C41 C40 C39 -1.1(4)
C41 C40 C39 C38 -0.4(5)
C40 C39 C38 C37 1.1(5)
C36 C37 C38 C39 -0.2(4)
C30 C31 C32 C33 1.2(5)
C31 C32 C33 C34 0.6(5)
C32 C33 C34 C35 -1.7(5)
C30 C35 C34 C33 1.0(5)
